data_4507150
loop_
_publ_author_name
'Birbeck, James M.'
'Haynes, Anthony'
'Adams, Harry'
'Damoense, Llewellyn'
'Otto, Stefanus'

_publ_section_title
;
 Ligand Effects on Reactivity of Cobalt Acyl Complexes
;
_journal_issue 12
_journal_name_full 'ACS Catalysis'
_journal_page_first 2512
_journal_paper_doi 10.1021/cs300589n
_journal_volume 2
_journal_year 2012
_chemical_formula_sum 'C16 H25 Co O3 P'
_chemical_formula_weight 355.26
_chemical_name_systematic
;

 ?

;
_space_group_IT_number 2
_symmetry_cell_setting triclinic
_symmetry_space_group_name_Hall '-P 1'
_symmetry_space_group_name_H-M 'P -1'
_atom_sites_solution_hydrogens geom
_atom_sites_solution_primary direct
_atom_sites_solution_secondary difmap
_audit_creation_method SHELXL-97
_cell_angle_alpha 94.012(6)
_cell_angle_beta 108.645(5)
_cell_angle_gamma 109.326(5)
_cell_formula_units_Z 2
_cell_length_a 9.0646(8)
_cell_length_b 9.2649(8)
_cell_length_c 11.4599(10)
_cell_measurement_reflns_used 7905
_cell_measurement_temperature 150(2)
_cell_measurement_theta_max 30.34
_cell_measurement_theta_min 2.74
_cell_volume 843.74(14)
_computing_cell_refinement 'Bruker SMART'
_computing_data_collection 'Bruker SMART'
_computing_data_reduction 'Bruker SAINT'
_computing_molecular_graphics 'Bruker SHELXTL'
_computing_publication_material 'Bruker SHELXTL'
_computing_structure_refinement 'SHELXL-97 (Sheldrick, 1997)'
_computing_structure_solution 'SHELXS-97 (Sheldrick, 1990)'
_diffrn_ambient_temperature 150(2)
_diffrn_detector_area_resol_mean 100
_diffrn_measured_fraction_theta_full 0.950
_diffrn_measured_fraction_theta_max 0.924
_diffrn_measurement_device_type 'CCD area detector'
_diffrn_measurement_method 'phi and omega scans'
_diffrn_radiation_monochromator graphite
_diffrn_radiation_source 'fine-focus sealed tube'
_diffrn_radiation_type MoK\a
_diffrn_radiation_wavelength 0.71073
_diffrn_reflns_av_R_equivalents 0.0391
_diffrn_reflns_av_sigmaI/netI 0.0461
_diffrn_reflns_limit_h_max 12
_diffrn_reflns_limit_h_min -12
_diffrn_reflns_limit_k_max 12
_diffrn_reflns_limit_k_min -13
_diffrn_reflns_limit_l_max 16
_diffrn_reflns_limit_l_min -16
_diffrn_reflns_number 16698
_diffrn_reflns_theta_full 25.00
_diffrn_reflns_theta_max 30.52
_diffrn_reflns_theta_min 1.91
_diffrn_standards_decay_% 0
_diffrn_standards_number 0
_exptl_absorpt_coefficient_mu 1.118
_exptl_absorpt_correction_T_max 0.8964
_exptl_absorpt_correction_T_min 0.8073
_exptl_absorpt_correction_type multi-scan
_exptl_absorpt_process_details sadabs
_exptl_crystal_colour ORANGE
_exptl_crystal_density_diffrn 1.398
_exptl_crystal_density_method 'not measured'
_exptl_crystal_description PLATE
_exptl_crystal_F_000 374
_exptl_crystal_size_max 0.20
_exptl_crystal_size_mid 0.12
_exptl_crystal_size_min 0.10
_refine_diff_density_max 2.800
_refine_diff_density_min -0.632
_refine_diff_density_rms 0.150
_refine_ls_extinction_method none
_refine_ls_goodness_of_fit_ref 1.028
_refine_ls_hydrogen_treatment constr
_refine_ls_matrix_type full
_refine_ls_number_parameters 191
_refine_ls_number_reflns 4758
_refine_ls_number_restraints 0
_refine_ls_restrained_S_all 1.028
_refine_ls_R_factor_all 0.0806
_refine_ls_R_factor_gt 0.0592
_refine_ls_shift/su_max 0.000
_refine_ls_shift/su_mean 0.000
_refine_ls_structure_factor_coef Fsqd
_refine_ls_weighting_details 'calc w=1/[\s^2^(Fo^2^)+(0.1141P)^2^+1.1220P] where P=(Fo^2^+2Fc^2^)/3'
_refine_ls_weighting_scheme calc
_refine_ls_wR_factor_gt 0.1569
_refine_ls_wR_factor_ref 0.1798
_reflns_number_gt 3725
_reflns_number_total 4758
_reflns_threshold_expression >2sigma(I)
_cod_data_source_file cs300589n_si_002.cif
_cod_data_source_block wed1_0m
_cod_depositor_comments
;
The following automatic conversions were performed:

'_symmetry_cell_setting' value 'Triclinic' changed to 'triclinic'
according to /home/saulius/struct/CIF-dictionaries/cif_core.dic
dictionary named 'cif_core.dic' version 2.4.2 from 2011-04-26.

Automatic conversion script
Id: cif_fix_values 1891 2012-01-12 08:04:46Z andrius 
;
_cod_original_cell_volume 843.74(13)
_cod_original_sg_symbol_H-M P-1
_cod_database_code 4507150

loop_
_symmetry_equiv_pos_as_xyz
'x, y, z'
'-x, -y, -z'

loop_
_atom_site_label
_atom_site_type_symbol
_atom_site_fract_x
_atom_site_fract_y
_atom_site_fract_z
_atom_site_U_iso_or_equiv
_atom_site_adp_type
_atom_site_occupancy
_atom_site_symmetry_multiplicity
_atom_site_calc_flag
_atom_site_refinement_flags
Co1 Co 0.04751(5) 0.40892(5) 0.43641(4) 0.01823(14) Uani 1 1 d .
O1 O 0.2715(4) 0.3950(4) 0.6815(3) 0.0424(7) Uani 1 1 d .
O2 O -0.2951(3) 0.1761(3) 0.3560(2) 0.0320(6) Uani 1 1 d .
O3 O 0.1616(5) 0.6785(3) 0.3254(3) 0.0426(7) Uani 1 1 d .
P1 P 0.09972(10) 0.27407(9) 0.29932(7) 0.01688(18) Uani 1 1 d .
C1 C 0.1865(4) 0.3994(4) 0.5849(3) 0.0252(6) Uani 1 1 d .
C2 C -0.1622(4) 0.2705(4) 0.3882(3) 0.0231(6) Uani 1 1 d .
C3 C 0.1143(5) 0.5751(4) 0.3708(3) 0.0266(7) Uani 1 1 d .
C4 C 0.0497(4) 0.0653(4) 0.2990(3) 0.0204(6) Uani 1 1 d .
H4 H -0.0706 0.0170 0.2901 0.024 Uiso 1 1 calc R
C5 C 0.1587(4) 0.0496(4) 0.4281(3) 0.0237(6) Uani 1 1 d .
H5A H 0.1280 0.0954 0.4932 0.028 Uiso 1 1 calc R
H5B H 0.1292 -0.0629 0.4299 0.028 Uiso 1 1 calc R
C6 C 0.3499(4) 0.1254(4) 0.4650(3) 0.0282(7) Uani 1 1 d .
H6A H 0.4036 0.1281 0.5556 0.034 Uiso 1 1 calc R
H6B H 0.3859 0.0583 0.4183 0.034 Uiso 1 1 calc R
C7 C 0.4154(4) 0.2913(4) 0.4407(3) 0.0248(6) Uani 1 1 d .
H7A H 0.5338 0.3181 0.4486 0.030 Uiso 1 1 calc R
H7B H 0.4145 0.3640 0.5077 0.030 Uiso 1 1 calc R
C8 C 0.3189(4) 0.3204(4) 0.3126(3) 0.0208(6) Uani 1 1 d .
H8 H 0.3689 0.4343 0.3129 0.025 Uiso 1 1 calc R
C9 C 0.3283(4) 0.2298(4) 0.1987(3) 0.0272(7) Uani 1 1 d .
H9A H 0.2749 0.2652 0.1224 0.033 Uiso 1 1 calc R
H9B H 0.4479 0.2578 0.2099 0.033 Uiso 1 1 calc R
C10 C 0.2454(5) 0.0514(4) 0.1757(3) 0.0297(7) Uani 1 1 d .
H10A H 0.3217 0.0131 0.2367 0.036 Uiso 1 1 calc R
H10B H 0.2352 0.0084 0.0907 0.036 Uiso 1 1 calc R
C11 C 0.0711(5) -0.0159(4) 0.1858(3) 0.0271(7) Uani 1 1 d .
H11A H 0.0452 -0.1274 0.1903 0.033 Uiso 1 1 calc R
H11B H -0.0132 -0.0108 0.1076 0.033 Uiso 1 1 calc R
C12 C -0.0028(4) 0.2986(4) 0.1394(3) 0.0234(6) Uani 1 1 d .
H12A H 0.0628 0.4033 0.1299 0.028 Uiso 1 1 calc R
H12B H 0.0040 0.2210 0.0795 0.028 Uiso 1 1 calc R
C13 C -0.1860(4) 0.2824(4) 0.1008(3) 0.0258(7) Uani 1 1 d .
H13A H -0.2577 0.1716 0.0900 0.031 Uiso 1 1 calc R
H13B H -0.1995 0.3438 0.1682 0.031 Uiso 1 1 calc R
C14 C -0.2429(5) 0.3393(5) -0.0215(3) 0.0321(8) Uani 1 1 d .
H14A H -0.2374 0.2718 -0.0896 0.038 Uiso 1 1 calc R
H14B H -0.1634 0.4465 -0.0124 0.038 Uiso 1 1 calc R
C15 C -0.4203(6) 0.3402(5) -0.0601(4) 0.0434(10) Uani 1 1 d .
H15A H -0.4283 0.4010 0.0105 0.052 Uiso 1 1 calc R
H15B H -0.4398 0.3940 -0.1320 0.052 Uiso 1 1 calc R
C16 C -0.5554(6) 0.1815(6) -0.0963(5) 0.0535(12) Uani 1 1 d .
H16A H -0.5470 0.1192 -0.1648 0.080 Uiso 1 1 calc R
H16B H -0.6654 0.1910 -0.1241 0.080 Uiso 1 1 calc R
H16C H -0.5427 0.1303 -0.0237 0.080 Uiso 1 1 calc R

loop_
_atom_site_aniso_label
_atom_site_aniso_U_11
_atom_site_aniso_U_22
_atom_site_aniso_U_33
_atom_site_aniso_U_23
_atom_site_aniso_U_13
_atom_site_aniso_U_12
Co1 0.0211(2) 0.0195(2) 0.0189(2) 0.00253(15) 0.00666(16) 0.01435(19)
O1 0.0449(17) 0.063(2) 0.0260(13) 0.0062(13) 0.0040(12) 0.0379(16)
O2 0.0261(13) 0.0349(14) 0.0355(14) 0.0036(11) 0.0121(11) 0.0118(12)
O3 0.070(2) 0.0275(14) 0.0467(17) 0.0135(12) 0.0349(16) 0.0238(15)
P1 0.0186(4) 0.0175(4) 0.0178(4) 0.0024(3) 0.0057(3) 0.0118(3)
C1 0.0253(16) 0.0304(17) 0.0251(15) 0.0023(12) 0.0086(12) 0.0182(15)
C2 0.0267(16) 0.0289(16) 0.0228(15) 0.0058(12) 0.0115(12) 0.0189(15)
C3 0.0381(19) 0.0265(16) 0.0235(15) 0.0019(12) 0.0122(14) 0.0218(15)
C4 0.0215(14) 0.0185(14) 0.0235(14) 0.0029(10) 0.0066(11) 0.0120(12)
C5 0.0294(16) 0.0209(14) 0.0257(15) 0.0069(11) 0.0098(13) 0.0154(14)
C6 0.0305(18) 0.0323(18) 0.0277(16) 0.0068(13) 0.0065(13) 0.0228(16)
C7 0.0189(14) 0.0302(17) 0.0267(16) 0.0004(12) 0.0062(12) 0.0138(14)
C8 0.0202(14) 0.0201(14) 0.0249(15) 0.0020(11) 0.0090(11) 0.0106(13)
C9 0.0279(16) 0.0350(18) 0.0272(16) 0.0033(13) 0.0143(13) 0.0185(15)
C10 0.0330(18) 0.0313(18) 0.0285(17) -0.0045(13) 0.0095(14) 0.0201(16)
C11 0.0304(17) 0.0227(15) 0.0283(17) -0.0018(12) 0.0068(13) 0.0152(15)
C12 0.0270(16) 0.0291(16) 0.0208(14) 0.0075(12) 0.0089(12) 0.0178(14)
C13 0.0245(16) 0.0299(17) 0.0260(16) 0.0094(13) 0.0087(13) 0.0135(15)
C14 0.0295(18) 0.041(2) 0.0295(17) 0.0177(15) 0.0075(14) 0.0180(17)
C15 0.039(2) 0.045(2) 0.046(2) 0.0184(19) 0.0039(18) 0.025(2)
C16 0.030(2) 0.059(3) 0.058(3) 0.013(2) 0.002(2) 0.013(2)

loop_
_atom_type_symbol
_atom_type_description
_atom_type_scat_dispersion_real
_atom_type_scat_dispersion_imag
_atom_type_scat_source
C C 0.0033 0.0016 'International Tables Vol C Tables 4.2.6.8 and 6.1.1.4'
H H 0.0000 0.0000 'International Tables Vol C Tables 4.2.6.8 and 6.1.1.4'
O O 0.0106 0.0060 'International Tables Vol C Tables 4.2.6.8 and 6.1.1.4'
P P 0.1023 0.0942 'International Tables Vol C Tables 4.2.6.8 and 6.1.1.4'
Co Co 0.3494 0.9721 'International Tables Vol C Tables 4.2.6.8 and 6.1.1.4'

loop_
_geom_angle_atom_site_label_1
_geom_angle_atom_site_label_2
_geom_angle_atom_site_label_3
_geom_angle
_geom_angle_site_symmetry_3
C3 Co1 C2 125.66(16) .
C3 Co1 C1 118.00(17) .
C2 Co1 C1 114.74(15) .
C3 Co1 P1 88.91(10) .
C2 Co1 P1 91.10(10) .
C1 Co1 P1 103.46(10) .
C3 Co1 Co1 83.63(10) 2_566
C2 Co1 Co1 86.45(10) 2_566
C1 Co1 Co1 87.51(10) 2_566
P1 Co1 Co1 168.75(3) 2_566
C4 P1 C12 108.80(15) .
C4 P1 C8 95.97(14) .
C12 P1 C8 103.37(15) .
C4 P1 Co1 117.80(10) .
C12 P1 Co1 110.39(10) .
C8 P1 Co1 118.84(10) .
O1 C1 Co1 177.5(3) .
O2 C2 Co1 176.9(3) .
O3 C3 Co1 176.3(3) .
C5 C4 C11 114.2(3) .
C5 C4 P1 107.6(2) .
C11 C4 P1 111.0(2) .
C5 C4 H4 108.0 .
C11 C4 H4 108.0 .
P1 C4 H4 108.0 .
C6 C5 C4 116.8(3) .
C6 C5 H5A 108.1 .
C4 C5 H5A 108.1 .
C6 C5 H5B 108.1 .
C4 C5 H5B 108.1 .
H5A C5 H5B 107.3 .
C7 C6 C5 115.5(3) .
C7 C6 H6A 108.4 .
C5 C6 H6A 108.4 .
C7 C6 H6B 108.4 .
C5 C6 H6B 108.4 .
H6A C6 H6B 107.5 .
C6 C7 C8 116.6(3) .
C6 C7 H7A 108.1 .
C8 C7 H7A 108.1 .
C6 C7 H7B 108.1 .
C8 C7 H7B 108.1 .
H7A C7 H7B 107.3 .
C9 C8 C7 114.2(3) .
C9 C8 P1 111.1(2) .
C7 C8 P1 108.1(2) .
C9 C8 H8 107.7 .
C7 C8 H8 107.7 .
P1 C8 H8 107.7 .
C10 C9 C8 115.8(3) .
C10 C9 H9A 108.3 .
C8 C9 H9A 108.3 .
C10 C9 H9B 108.3 .
C8 C9 H9B 108.3 .
H9A C9 H9B 107.4 .
C9 C10 C11 116.8(3) .
C9 C10 H10A 108.1 .
C11 C10 H10A 108.1 .
C9 C10 H10B 108.1 .
C11 C10 H10B 108.1 .
H10A C10 H10B 107.3 .
C10 C11 C4 116.2(3) .
C10 C11 H11A 108.2 .
C4 C11 H11A 108.2 .
C10 C11 H11B 108.2 .
C4 C11 H11B 108.2 .
H11A C11 H11B 107.4 .
C13 C12 P1 117.1(2) .
C13 C12 H12A 108.0 .
P1 C12 H12A 108.0 .
C13 C12 H12B 108.0 .
P1 C12 H12B 108.0 .
H12A C12 H12B 107.3 .
C14 C13 C12 111.3(3) .
C14 C13 H13A 109.4 .
C12 C13 H13A 109.4 .
C14 C13 H13B 109.4 .
C12 C13 H13B 109.4 .
H13A C13 H13B 108.0 .
C13 C14 C15 114.3(3) .
C13 C14 H14A 108.7 .
C15 C14 H14A 108.7 .
C13 C14 H14B 108.7 .
C15 C14 H14B 108.7 .
H14A C14 H14B 107.6 .
C16 C15 C14 114.1(4) .
C16 C15 H15A 108.7 .
C14 C15 H15A 108.7 .
C16 C15 H15B 108.7 .
C14 C15 H15B 108.7 .
H15A C15 H15B 107.6 .
C15 C16 H16A 109.5 .
C15 C16 H16B 109.5 .
H16A C16 H16B 109.5 .
C15 C16 H16C 109.5 .
H16A C16 H16C 109.5 .
H16B C16 H16C 109.5 .

loop_
_geom_bond_atom_site_label_1
_geom_bond_atom_site_label_2
_geom_bond_distance
_geom_bond_site_symmetry_2
Co1 C3 1.772(4) .
Co1 C2 1.783(4) .
Co1 C1 1.793(3) .
Co1 P1 2.2012(8) .
Co1 Co1 2.6712(8) 2_566
O1 C1 1.142(4) .
O2 C2 1.151(4) .
O3 C3 1.146(4) .
P1 C4 1.834(3) .
P1 C12 1.839(3) .
P1 C8 1.840(3) .
C4 C5 1.542(4) .
C4 C11 1.552(4) .
C4 H4 1.0000 .
C5 C6 1.537(5) .
C5 H5A 0.9900 .
C5 H5B 0.9900 .
C6 C7 1.534(5) .
C6 H6A 0.9900 .
C6 H6B 0.9900 .
C7 C8 1.544(4) .
C7 H7A 0.9900 .
C7 H7B 0.9900 .
C8 C9 1.543(4) .
C8 H8 1.0000 .
C9 C10 1.535(5) .
C9 H9A 0.9900 .
C9 H9B 0.9900 .
C10 C11 1.540(5) .
C10 H10A 0.9900 .
C10 H10B 0.9900 .
C11 H11A 0.9900 .
C11 H11B 0.9900 .
C12 C13 1.527(5) .
C12 H12A 0.9900 .
C12 H12B 0.9900 .
C13 C14 1.526(4) .
C13 H13A 0.9900 .
C13 H13B 0.9900 .
C14 C15 1.528(6) .
C14 H14A 0.9900 .
C14 H14B 0.9900 .
C15 C16 1.494(7) .
C15 H15A 0.9900 .
C15 H15B 0.9900 .
C16 H16A 0.9800 .
C16 H16B 0.9800 .
C16 H16C 0.9800 .
